data_2206586
loop_
_publ_author_name
'Mahendra, M'
'Doreswamy, B. H.'
'Sridhar, M. A.'
'Shashidhara Prasad, J.'
'Kinnari, D.'
'Dinesh, M.'
'Anamik, S.'

_publ_section_title
<i>N</i>,<i>N</i>'-Bis(2-chlorophenyl)-4-(4-chlorophenyl)-2,6-dimethyl-1,4-dihydropyridine-3,5-dicarboxamide
_journal_coeditor_code WN6366
_journal_issue 8
_journal_name_full 'Acta Crystallographica Section E'
_journal_page_first o2567
_journal_page_last o2569
_journal_paper_doi 10.1107/S1600536805022038
_journal_volume 61
_journal_year 2005
_chemical_formula_iupac 'C27 H22 Cl3 N3 O2'
_chemical_formula_moiety 'C27 H22 Cl3 N3 O2'
_chemical_formula_sum 'C27 H22 Cl3 N3 O2'
_chemical_formula_weight 526.83
_chemical_name_systematic
;
N,N'-Bis(2-chlorophenyl)-4-(4-chlorophenyl)-2,6-dimethyl-1,4-dihydropyridine-
3,5-dicarboxamide
;
_space_group_IT_number 15
_symmetry_cell_setting monoclinic
_symmetry_space_group_name_Hall '-C 2yc'
_symmetry_space_group_name_H-M 'C 1 2/c 1'
_atom_sites_solution_hydrogens geom
_atom_sites_solution_primary direct
_atom_sites_solution_secondary difmap
_audit_creation_method SHELXL-97
_cell_angle_alpha 90.00
_cell_angle_beta 104.300(2)
_cell_angle_gamma 90.00
_cell_formula_units_Z 8
_cell_length_a 20.566(2)
_cell_length_b 10.6980(10)
_cell_length_c 22.789(2)
_cell_measurement_reflns_used 8244
_cell_measurement_temperature 295(2)
_cell_measurement_theta_max 27.88
_cell_measurement_theta_min 2.16
_cell_volume 4858.6(8)
_computing_cell_refinement 'SCALEPACK (Otwinowski & Minor, 1997)'
_computing_data_collection 'XPRESS  (MacScience, 2002)'
_computing_data_reduction 'SCALEPACK and DENZO (Otwinowski & Minor, 1997)'
_computing_molecular_graphics 'PLATON (Spek, 2003) and ORTEPII (Johnson, 1976)'
_computing_publication_material SHELXL97
_computing_structure_refinement 'SHELXL97 (Sheldrick, 1997)'
_computing_structure_solution 'SHELXS97 (Sheldrick, 1990)'
_diffrn_ambient_temperature 295(2)
_diffrn_detector_area_resol_mean 10.0
_diffrn_measured_fraction_theta_full 0.825
_diffrn_measured_fraction_theta_max 0.769
_diffrn_measurement_device_type 'MacScience DIPLabo 32001'
_diffrn_measurement_method \w
_diffrn_radiation_monochromator graphite
_diffrn_radiation_source 'fine-focus sealed tube'
_diffrn_radiation_type MoK\a
_diffrn_radiation_wavelength 0.71073
_diffrn_reflns_av_R_equivalents 0.0171
_diffrn_reflns_av_sigmaI/netI 0.0232
_diffrn_reflns_limit_h_max 24
_diffrn_reflns_limit_h_min -23
_diffrn_reflns_limit_k_max 11
_diffrn_reflns_limit_k_min -10
_diffrn_reflns_limit_l_max 29
_diffrn_reflns_limit_l_min -29
_diffrn_reflns_number 8244
_diffrn_reflns_theta_full 25.00
_diffrn_reflns_theta_max 27.88
_diffrn_reflns_theta_min 2.16
_exptl_absorpt_coefficient_mu 0.409
_exptl_absorpt_correction_type none
_exptl_absorpt_process_details none
_exptl_crystal_colour 'pale yellow'
_exptl_crystal_density_diffrn 1.440
_exptl_crystal_density_method 'not measured'
_exptl_crystal_description block
_exptl_crystal_F_000 2176
_exptl_crystal_size_max 0.25
_exptl_crystal_size_mid 0.2
_exptl_crystal_size_min 0.2
_refine_diff_density_max 0.571
_refine_diff_density_min -0.544
_refine_ls_abs_structure_details none
_refine_ls_extinction_method none
_refine_ls_goodness_of_fit_ref 1.060
_refine_ls_hydrogen_treatment constr
_refine_ls_matrix_type full
_refine_ls_number_parameters 318
_refine_ls_number_reflns 4452
_refine_ls_number_restraints 0
_refine_ls_restrained_S_all 1.060
_refine_ls_R_factor_all 0.0677
_refine_ls_R_factor_gt 0.0508
_refine_ls_shift/su_max 0.001
_refine_ls_shift/su_mean 0.000
_refine_ls_structure_factor_coef Fsqd
_refine_ls_weighting_details 'calc w = 1/[\s^2^(Fo^2^)+(0.0987P)^2^+5.2071P] where P = (Fo^2^+2Fc^2^)/3'
_refine_ls_weighting_scheme calc
_refine_ls_wR_factor_gt 0.1491
_refine_ls_wR_factor_ref 0.1812
_reflns_number_gt 3458
_reflns_number_total 4452
_reflns_threshold_expression I>2\s(I)
_cod_data_source_file wn6366.cif
_cod_data_source_block I
_cod_original_cell_volume 4858.6(6)
_cod_original_sg_symbol_H-M 'C 2/c'
_cod_database_code 2206586
_cod_database_fobs_code 2206586

loop_
_symmetry_equiv_pos_as_xyz
x,y,z
-x,y,1/2-z
-x,-y,-z
x,-y,1/2+z
1/2+x,1/2+y,z
1/2-x,1/2+y,1/2-z
1/2-x,1/2-y,-z
1/2+x,1/2-y,1/2+z

loop_
_atom_site_aniso_label
_atom_site_aniso_U_11
_atom_site_aniso_U_22
_atom_site_aniso_U_33
_atom_site_aniso_U_12
_atom_site_aniso_U_13
_atom_site_aniso_U_23
Cl18 0.0925(9) 0.0607(6) 0.1038(8) -0.0138(5) 0.0506(6) 0.0022(4)
Cl28 0.0837(9) 0.1103(8) 0.0659(6) -0.0267(6) 0.0303(5) -0.0191(5)
Cl33 0.0617(7) 0.0631(6) 0.1028(7) 0.0124(4) 0.0292(5) 0.0148(4)
O10 0.091(2) 0.0860(17) 0.0404(11) -0.0415(14) 0.0254(11) -0.0146(10)
O20 0.0744(18) 0.0755(15) 0.0434(12) -0.0065(12) 0.0215(11) 0.0152(10)
N1 0.068(2) 0.0539(15) 0.0395(12) -0.0093(12) 0.0211(11) -0.0101(10)
N11 0.069(2) 0.0587(16) 0.0442(13) -0.0158(13) 0.0273(12) -0.0057(11)
N21 0.063(2) 0.0812(19) 0.0451(14) -0.0243(15) 0.0187(12) 0.0070(12)
C2 0.048(2) 0.0457(16) 0.0385(14) -0.0001(12) 0.0137(12) -0.0001(11)
C3 0.0408(19) 0.0455(15) 0.0352(13) -0.0011(11) 0.0117(11) 0.0025(10)
C4 0.0415(19) 0.0463(15) 0.0327(12) -0.0054(11) 0.0122(11) 0.0005(10)
C5 0.0424(19) 0.0523(16) 0.0354(13) 0.0038(12) 0.0145(11) 0.0052(11)
C6 0.060(2) 0.0529(17) 0.0395(15) 0.0059(13) 0.0218(13) 0.0009(11)
C7 0.092(3) 0.071(2) 0.0525(18) 0.0033(19) 0.0407(19) -0.0063(15)
C8 0.080(3) 0.0479(18) 0.0516(17) -0.0121(15) 0.0230(16) -0.0077(13)
C9 0.0437(19) 0.0491(16) 0.0348(13) -0.0022(12) 0.0117(11) 0.0022(10)
C12 0.049(2) 0.0645(19) 0.0433(15) 0.0045(14) 0.0197(13) 0.0099(12)
C13 0.063(3) 0.086(2) 0.0454(17) 0.0008(18) 0.0224(15) -0.0006(15)
C14 0.081(3) 0.120(4) 0.053(2) -0.001(3) 0.0299(19) -0.007(2)
C15 0.084(3) 0.131(4) 0.060(2) 0.012(3) 0.042(2) 0.020(2)
C16 0.067(3) 0.092(3) 0.079(3) 0.007(2) 0.041(2) 0.031(2)
C17 0.057(2) 0.067(2) 0.0627(19) 0.0080(16) 0.0282(16) 0.0185(15)
C19 0.044(2) 0.0527(17) 0.0433(15) 0.0087(13) 0.0184(13) 0.0105(11)
C22 0.045(2) 0.071(2) 0.0603(19) -0.0077(16) 0.0184(15) 0.0108(15)
C23 0.068(3) 0.122(3) 0.066(2) -0.027(3) 0.0260(19) 0.013(2)
C24 0.066(3) 0.138(4) 0.094(3) -0.031(3) 0.029(2) 0.036(3)
C25 0.060(3) 0.089(3) 0.112(4) -0.018(2) 0.018(2) 0.019(2)
C26 0.058(3) 0.071(2) 0.099(3) -0.0094(18) 0.019(2) -0.006(2)
C27 0.051(2) 0.064(2) 0.068(2) -0.0037(16) 0.0200(16) 0.0014(15)
C29 0.0429(18) 0.0453(15) 0.0312(12) -0.0050(12) 0.0158(11) 0.0014(10)
C30 0.047(2) 0.0508(17) 0.0445(15) -0.0079(13) 0.0107(13) -0.0075(11)
C31 0.040(2) 0.0628(19) 0.0524(17) -0.0042(14) 0.0090(13) 0.0002(13)
C32 0.050(2) 0.0497(17) 0.0544(17) 0.0007(13) 0.0247(14) 0.0072(12)
C34 0.063(2) 0.0438(16) 0.0504(16) -0.0021(14) 0.0212(14) -0.0048(12)
C35 0.052(2) 0.0500(17) 0.0375(14) -0.0063(13) 0.0115(12) -0.0060(11)

loop_
_atom_site_label
_atom_site_fract_x
_atom_site_fract_y
_atom_site_fract_z
_atom_site_U_iso_or_equiv
_atom_site_thermal_displace_type
_atom_site_calc_flag
_atom_site_refinement_flags
_atom_site_occupancy
_atom_site_type_symbol
Cl18 0.09102(6) 0.59825(9) -0.00269(5) 0.0810(4) Uani . . 1.000 Cl
Cl28 0.41371(6) 1.26469(11) -0.00586(4) 0.0846(4) Uani . . 1.000 Cl
Cl33 0.04486(5) 1.44280(9) -0.16350(5) 0.0743(4) Uani . . 1.000 Cl
O10 0.23572(14) 0.9927(2) 0.00425(9) 0.0709(9) Uani . . 1.000 O
O20 0.33356(12) 1.1223(2) -0.22633(9) 0.0632(9) Uani . . 1.000 O
N1 0.21442(14) 0.8233(2) -0.18927(10) 0.0524(9) Uani . . 1.000 N
N11 0.16902(15) 0.8247(2) -0.01223(11) 0.0550(10) Uani . . 1.000 N
N21 0.36877(15) 1.1488(3) -0.12580(11) 0.0622(10) Uani . . 1.000 N
C2 0.19948(15) 0.8127(3) -0.13359(12) 0.0435(10) Uani . . 1.000 C
C3 0.21686(15) 0.9062(2) -0.09306(11) 0.0401(9) Uani . . 1.000 C
C4 0.24833(14) 1.0261(2) -0.10979(11) 0.0396(9) Uani . . 1.000 C
C5 0.27892(15) 1.0058(3) -0.16375(11) 0.0425(9) Uani . . 1.000 C
C6 0.25785(17) 0.9107(3) -0.20244(12) 0.0491(10) Uani . . 1.000 C
C7 0.2789(2) 0.8814(3) -0.25950(15) 0.0678(13) Uani . . 1.000 C
C8 0.16615(19) 0.6912(3) -0.12704(14) 0.0587(13) Uani . . 1.000 C
C9 0.20840(15) 0.9112(3) -0.03013(11) 0.0422(9) Uani . . 1.000 C
C12 0.14778(16) 0.8193(3) 0.04172(13) 0.0508(10) Uani . . 1.000 C
C13 0.1610(2) 0.9116(4) 0.08624(14) 0.0632(13) Uani . . 1.000 C
C14 0.1362(2) 0.9002(5) 0.13694(17) 0.0823(18) Uani . . 1.000 C
C15 0.0981(2) 0.7991(5) 0.14445(18) 0.0874(18) Uani . . 1.000 C
C16 0.0845(2) 0.7072(4) 0.10163(18) 0.0753(17) Uani . . 1.000 C
C17 0.10930(18) 0.7173(3) 0.05090(15) 0.0599(11) Uani . . 1.000 C
C19 0.32807(16) 1.0958(3) -0.17539(12) 0.0453(10) Uani . . 1.000 C
C22 0.41969(17) 1.2387(3) -0.12260(15) 0.0578(11) Uani . . 1.000 C
C23 0.4476(2) 1.2680(5) -0.17038(18) 0.0837(16) Uani . . 1.000 C
C24 0.4981(2) 1.3571(5) -0.1624(2) 0.0977(19) Uani . . 1.000 C
C25 0.5221(2) 1.4148(4) -0.1085(2) 0.0876(19) Uani . . 1.000 C
C26 0.4971(2) 1.3843(4) -0.0602(2) 0.0761(16) Uani . . 1.000 C
C27 0.44584(18) 1.2982(3) -0.06770(16) 0.0601(12) Uani . . 1.000 C
C29 0.19763(14) 1.1314(2) -0.12286(11) 0.0386(9) Uani . . 1.000 C
C30 0.13900(16) 1.1194(3) -0.16827(12) 0.0475(10) Uani . . 1.000 C
C31 0.09226(16) 1.2138(3) -0.18055(14) 0.0522(11) Uani . . 1.000 C
C32 0.10354(16) 1.3226(3) -0.14752(13) 0.0493(10) Uani . . 1.000 C
C34 0.16127(17) 1.3383(3) -0.10235(13) 0.0511(10) Uani . . 1.000 C
C35 0.20752(16) 1.2425(3) -0.09022(12) 0.0464(10) Uani . . 1.000 C
H1 0.19540 0.77210 -0.21740 0.0630 Uiso calc . 1.000 H
H4 0.28450 1.05080 -0.07500 0.0480 Uiso calc R 1.000 H
H7A 0.24920 0.92240 -0.29310 0.1020 Uiso calc R 1.000 H
H7B 0.27700 0.79270 -0.26610 0.1020 Uiso calc R 1.000 H
H7C 0.32390 0.91030 -0.25570 0.1020 Uiso calc R 1.000 H
H8A 0.19080 0.64920 -0.09120 0.0880 Uiso calc R 1.000 H
H8B 0.16510 0.63970 -0.16180 0.0880 Uiso calc R 1.000 H
H8C 0.12110 0.70650 -0.12390 0.0880 Uiso calc R 1.000 H
H11 0.15520 0.76490 -0.03740 0.0660 Uiso calc . 1.000 H
H13 0.18650 0.98100 0.08170 0.0760 Uiso calc R 1.000 H
H14 0.14540 0.96200 0.16650 0.0990 Uiso calc R 1.000 H
H15 0.08140 0.79310 0.17880 0.1050 Uiso calc R 1.000 H
H16 0.05870 0.63840 0.10660 0.0900 Uiso calc R 1.000 H
H21 0.36280 1.12430 -0.09160 0.0740 Uiso calc . 1.000 H
H23 0.43270 1.22810 -0.20750 0.1000 Uiso calc R 1.000 H
H24 0.51580 1.37780 -0.19500 0.1170 Uiso calc R 1.000 H
H25 0.55560 1.47500 -0.10440 0.1050 Uiso calc R 1.000 H
H26 0.51440 1.42130 -0.02270 0.0910 Uiso calc R 1.000 H
H30 0.13120 1.04600 -0.19080 0.0570 Uiso calc R 1.000 H
H31 0.05320 1.20410 -0.21110 0.0630 Uiso calc R 1.000 H
H34 0.16900 1.41240 -0.08040 0.0610 Uiso calc R 1.000 H
H35 0.24630 1.25240 -0.05940 0.0560 Uiso calc R 1.000 H

loop_
_atom_type_symbol
_atom_type_description
_atom_type_scat_dispersion_real
_atom_type_scat_dispersion_imag
_atom_type_scat_source
O O 0.0106 0.0060 'International Tables Vol C Tables 4.2.6.8 and 6.1.1.4'
N N 0.0061 0.0033 'International Tables Vol C Tables 4.2.6.8 and 6.1.1.4'
Cl Cl 0.1484 0.1585 'International Tables Vol C Tables 4.2.6.8 and 6.1.1.4'
H H 0.0000 0.0000 'International Tables Vol C Tables 4.2.6.8 and 6.1.1.4'
C C 0.0033 0.0016 'International Tables Vol C Tables 4.2.6.8 and 6.1.1.4'

loop_
_geom_angle_atom_site_label_1
_geom_angle_atom_site_label_2
_geom_angle_atom_site_label_3
_geom_angle
_geom_angle_publ_flag
C2 N1 C6 124.0(2) yes
C9 N11 C12 129.0(2) yes
C19 N21 C22 128.8(3) yes
C6 N1 H1 118.04 no
C2 N1 H1 117.95 no
C12 N11 H11 115.51 no
C9 N11 H11 115.50 no
C19 N21 H21 115.60 no
C22 N21 H21 115.57 no
N1 C2 C3 119.1(3) yes
N1 C2 C8 112.0(2) yes
C3 C2 C8 128.9(3) no
C2 C3 C9 127.8(3) no
C2 C3 C4 120.6(2) no
C4 C3 C9 111.6(2) no
C3 C4 C5 111.4(2) no
C3 C4 C29 111.1(2) no
C5 C4 C29 110.3(2) no
C6 C5 C19 120.2(3) no
C4 C5 C19 119.4(2) no
C4 C5 C6 120.3(3) no
N1 C6 C5 119.5(3) yes
N1 C6 C7 112.9(3) yes
C5 C6 C7 127.6(3) no
O10 C9 N11 120.8(2) yes
O10 C9 C3 120.2(3) yes
N11 C9 C3 119.1(2) yes
N11 C12 C17 118.3(3) yes
N11 C12 C13 124.2(3) yes
C13 C12 C17 117.5(3) no
C12 C13 C14 120.1(4) no
C13 C14 C15 121.0(4) no
C14 C15 C16 120.1(4) no
C15 C16 C17 119.4(4) no
C12 C17 C16 121.9(3) no
Cl18 C17 C12 120.0(3) yes
Cl18 C17 C16 118.1(3) yes
O20 C19 N21 120.7(3) yes
O20 C19 C5 123.5(3) yes
N21 C19 C5 115.8(2) yes
N21 C22 C23 124.0(3) yes
N21 C22 C27 118.5(3) yes
C23 C22 C27 117.4(3) no
C22 C23 C24 119.6(4) no
C23 C24 C25 121.7(4) no
C24 C25 C26 119.8(4) no
C25 C26 C27 119.3(4) no
Cl28 C27 C22 119.8(3) yes
C22 C27 C26 122.2(4) no
Cl28 C27 C26 118.1(3) yes
C30 C29 C35 117.6(3) no
C4 C29 C35 121.9(2) no
C4 C29 C30 120.5(2) no
C29 C30 C31 121.3(3) no
C30 C31 C32 119.7(3) no
Cl33 C32 C31 119.8(2) yes
Cl33 C32 C34 119.5(2) yes
C31 C32 C34 120.7(3) no
C32 C34 C35 119.0(3) no
C29 C35 C34 121.7(3) no
C3 C4 H4 107.96 no
C5 C4 H4 107.94 no
C29 C4 H4 107.87 no
C6 C7 H7A 109.44 no
C6 C7 H7B 109.43 no
C6 C7 H7C 109.43 no
H7A C7 H7B 109.48 no
H7A C7 H7C 109.54 no
H7B C7 H7C 109.50 no
C2 C8 H8A 109.47 no
C2 C8 H8B 109.51 no
C2 C8 H8C 109.51 no
H8A C8 H8B 109.43 no
H8A C8 H8C 109.43 no
H8B C8 H8C 109.48 no
C12 C13 H13 119.93 no
C14 C13 H13 119.98 no
C13 C14 H14 119.55 no
C15 C14 H14 119.41 no
C14 C15 H15 120.00 no
C16 C15 H15 119.89 no
C15 C16 H16 120.34 no
C17 C16 H16 120.29 no
C22 C23 H23 120.24 no
C24 C23 H23 120.16 no
C23 C24 H24 119.08 no
C25 C24 H24 119.24 no
C24 C25 H25 120.09 no
C26 C25 H25 120.10 no
C25 C26 H26 120.34 no
C27 C26 H26 120.40 no
C29 C30 H30 119.30 no
C31 C30 H30 119.42 no
C30 C31 H31 120.12 no
C32 C31 H31 120.16 no
C32 C34 H34 120.51 no
C35 C34 H34 120.53 no
C29 C35 H35 119.12 no
C34 C35 H35 119.17 no

loop_
_geom_bond_atom_site_label_1
_geom_bond_atom_site_label_2
_geom_bond_distance
_geom_bond_publ_flag
Cl18 C17 1.740(3) yes
Cl28 C27 1.735(4) yes
Cl33 C32 1.739(3) yes
O10 C9 1.213(4) yes
O20 C19 1.227(3) yes
N1 C2 1.382(4) yes
N1 C6 1.376(4) yes
N11 C9 1.357(4) yes
N11 C12 1.404(4) yes
N21 C19 1.353(4) yes
N21 C22 1.410(5) yes
N1 H1 0.8603 no
N11 H11 0.8594 no
N21 H21 0.8594 no
C2 C8 1.494(5) no
C2 C3 1.348(4) no
C3 C4 1.527(3) no
C3 C9 1.488(4) no
C4 C5 1.529(4) no
C4 C29 1.514(4) no
C5 C19 1.467(5) no
C5 C6 1.346(4) no
C6 C7 1.502(5) no
C12 C13 1.394(5) no
C12 C17 1.394(5) no
C13 C14 1.379(5) no
C14 C15 1.371(7) no
C15 C16 1.365(6) no
C16 C17 1.378(5) no
C22 C27 1.388(5) no
C22 C23 1.386(5) no
C23 C24 1.388(7) no
C24 C25 1.354(6) no
C25 C26 1.365(6) no
C26 C27 1.378(6) no
C29 C35 1.390(4) no
C29 C30 1.387(4) no
C30 C31 1.375(5) no
C31 C32 1.374(4) no
C32 C34 1.376(4) no
C34 C35 1.379(5) no
C4 H4 0.9800 no
C7 H7A 0.9596 no
C7 H7B 0.9600 no
C7 H7C 0.9592 no
C8 H8A 0.9599 no
C8 H8B 0.9608 no
C8 H8C 0.9608 no
C13 H13 0.9294 no
C14 H14 0.9294 no
C15 H15 0.9315 no
C16 H16 0.9305 no
C23 H23 0.9293 no
C24 H24 0.9312 no
C25 H25 0.9308 no
C26 H26 0.9292 no
C30 H30 0.9302 no
C31 H31 0.9298 no
C34 H34 0.9298 no
C35 H35 0.9295 no

loop_
_geom_contact_atom_site_label_1
_geom_contact_atom_site_label_2
_geom_contact_distance
_geom_contact_site_symmetry_2
_geom_contact_publ_flag
Cl18 N11 2.943(3) . no
Cl28 C34 3.399(3) 7_575 no
Cl28 N21 2.935(3) . no
Cl33 C8 3.599(4) 1_565 no
Cl18 H11 2.4621 . no
Cl28 H21 2.4818 . no
Cl33 H16 2.8873 3_575 no
O10 C13 2.833(5) . no
O10 C29 3.176(3) . no
O10 C35 3.391(4) . no
O10 C34 3.227(4) 7_575 no
O20 C23 2.842(5) . no
O20 N1 2.891(3) 6_554 no
O20 C7 2.838(4) . no
O10 H13 2.2446 . no
O10 H34 2.4904 7_575 no
O10 H4 2.3557 . no
O10 H8A 2.6524 7_565 no
O20 H7C 2.3591 . no
O20 H23 2.2782 . no
O20 H1 2.0470 6_554 no
O20 H7B 2.8860 6_554 no
O20 H8B 2.5631 6_554 no
N1 O20 2.891(3) 6_544 no
N11 C8 2.969(4) . no
N11 Cl18 2.943(3) . no
N11 C25 3.405(5) 5_445 no
N21 Cl28 2.935(3) . no
N1 H30 2.9287 . no
N11 H8C 2.7942 . no
N11 H8A 2.7134 . no
N21 H4 2.5366 . no
C2 C30 3.529(5) . no
C6 C30 3.536(5) . no
C7 O20 2.838(4) . no
C8 Cl33 3.599(4) 1_545 no
C8 N11 2.969(4) . no
C12 C26 3.453(5) 5_445 no
C13 O10 2.833(5) . no
C17 C26 3.470(6) 5_445 no
C23 O20 2.842(5) . no
C25 N11 3.405(5) 5_555 no
C26 C17 3.470(6) 5_555 no
C26 C12 3.453(5) 5_555 no
C29 O10 3.176(3) . no
C30 C2 3.529(5) . no
C30 C6 3.536(5) . no
C34 O10 3.227(4) 7_575 no
C34 Cl28 3.399(3) 7_575 no
C35 O10 3.391(4) . no
C2 H11 2.6234 . no
C2 H30 2.9994 . no
C3 H30 2.8919 . no
C4 H21 2.5171 . no
C5 H30 2.9781 . no
C6 H30 3.0481 . no
C8 H11 2.2523 . no
C9 H13 2.7968 . no
C9 H8A 3.0869 7_565 no
C12 H26 2.9801 5_445 no
C13 H8A 3.0912 7_565 no
C19 H7C 2.6865 . no
C19 H1 3.0293 6_554 no
C19 H7B 3.0759 6_554 no
C19 H23 2.8190 . no
C24 H8C 2.9442 5_555 no
C25 H8C 3.0963 5_555 no
C26 H26 2.8585 3_685 no
C30 H25 2.9462 5_445 no
C32 H7C 3.0979 6_554 no
H1 H7B 2.2398 . no
H1 H8B 2.0952 . no
H1 O20 2.0470 6_544 no
H1 C19 3.0293 6_544 no
H4 O10 2.3557 . no
H4 N21 2.5366 . no
H4 H21 1.9119 . no
H4 H35 2.3522 . no
H7A H14 2.4420 4_574 no
H7B H1 2.2398 . no
H7B O20 2.8860 6_544 no
H7B C19 3.0759 6_544 no
H7C O20 2.3591 . no
H7C C19 2.6865 . no
H7C C32 3.0979 6_544 no
H8A N11 2.7134 . no
H8A H11 2.0037 . no
H8A H34 2.5949 1_545 no
H8A O10 2.6524 7_565 no
H8A C9 3.0869 7_565 no
H8A C13 3.0912 7_565 no
H8B H1 2.0952 . no
H8B O20 2.5631 6_544 no
H8C N11 2.7942 . no
H8C H11 2.0212 . no
H8C C24 2.9442 5_445 no
H8C C25 3.0963 5_445 no
H11 Cl18 2.4621 . no
H11 C2 2.6234 . no
H11 C8 2.2523 . no
H11 H8A 2.0037 . no
H11 H8C 2.0212 . no
H13 O10 2.2446 . no
H13 C9 2.7968 . no
H14 H7A 2.4420 4_575 no
H16 Cl33 2.8873 3_575 no
H21 Cl28 2.4818 . no
H21 C4 2.5171 . no
H21 H4 1.9119 . no
H23 O20 2.2782 . no
H23 C19 2.8190 . no
H24 H24 2.4293 2_654 no
H25 C30 2.9462 5_555 no
H26 C26 2.8585 3_685 no
H26 H26 2.1353 3_685 no
H26 C12 2.9801 5_555 no
H30 N1 2.9287 . no
H30 C2 2.9994 . no
H30 C3 2.8919 . no
H30 C5 2.9781 . no
H30 C6 3.0481 . no
H31 H31 2.4526 2_554 no
H34 H8A 2.5949 1_565 no
H34 O10 2.4904 7_575 no
H35 H4 2.3522 . no

loop_
_geom_hbond_atom_site_label_D
_geom_hbond_atom_site_label_H
_geom_hbond_atom_site_label_A
_geom_hbond_site_symmetry_A
_geom_hbond_distance_DH
_geom_hbond_distance_HA
_geom_hbond_distance_DA
_geom_hbond_angle_DHA
_geom_hbond_publ_flag
N1 H1 O20 6_544 0.86 2.05 2.891(3) 167 yes
N11 H11 Cl18 . 0.86 2.46 2.943(3) 116 yes
N21 H21 Cl28 . 0.86 2.48 2.935(3) 114 yes
C4 H4 N21 . 0.98 2.54 2.905(4) 102 yes
C7 H7C O20 . 0.96 2.36 2.838(4) 110 yes
C8 H8B O20 6_544 0.96 2.56 3.423(4) 149 yes
C13 H13 O10 . 0.93 2.24 2.833(5) 121 yes
C23 H23 O20 . 0.93 2.28 2.842(5) 119 yes
C34 H34 O10 7_575 0.93 2.49 3.227(4) 136 yes

loop_
_geom_torsion_atom_site_label_1
_geom_torsion_atom_site_label_2
_geom_torsion_atom_site_label_3
_geom_torsion_atom_site_label_4
_geom_torsion
_geom_torsion_publ_flag
C6 N1 C2 C3 13.8(5) no
C6 N1 C2 C8 -164.8(3) no
C2 N1 C6 C7 165.0(3) no
C2 N1 C6 C5 -12.0(5) no
C9 N11 C12 C13 4.6(5) no
C9 N11 C12 C17 -177.4(3) no
C12 N11 C9 C3 -172.0(3) no
C12 N11 C9 O10 7.0(5) no
C19 N21 C22 C27 167.2(3) no
C22 N21 C19 C5 -179.1(3) no
C19 N21 C22 C23 -15.7(6) no
C22 N21 C19 O20 1.6(6) no
N1 C2 C3 C9 -177.0(3) no
C8 C2 C3 C9 1.4(5) no
N1 C2 C3 C4 4.1(4) no
C8 C2 C3 C4 -177.5(3) no
C2 C3 C9 N11 -12.5(5) no
C4 C3 C9 O10 -12.5(4) no
C9 C3 C4 C5 160.4(2) no
C2 C3 C4 C29 103.0(3) no
C2 C3 C9 O10 168.5(3) no
C9 C3 C4 C29 -76.1(3) no
C4 C3 C9 N11 166.5(3) no
C2 C3 C4 C5 -20.5(4) no
C3 C4 C5 C6 22.3(4) no
C3 C4 C5 C19 -161.9(3) no
C3 C4 C29 C35 121.1(3) no
C29 C4 C5 C19 74.2(3) no
C29 C4 C5 C6 -101.7(3) no
C5 C4 C29 C35 -114.7(3) no
C3 C4 C29 C30 -58.6(3) no
C5 C4 C29 C30 65.5(3) no
C19 C5 C6 C7 0.1(5) no
C4 C5 C19 O20 -147.0(3) no
C6 C5 C19 O20 28.8(5) no
C4 C5 C6 C7 175.9(3) no
C4 C5 C6 N1 -7.6(4) no
C6 C5 C19 N21 -150.5(3) no
C19 C5 C6 N1 176.6(3) no
C4 C5 C19 N21 33.7(4) no
N11 C12 C13 C14 177.9(4) no
N11 C12 C17 Cl18 2.1(4) no
N11 C12 C17 C16 -177.7(3) no
C13 C12 C17 Cl18 -179.8(3) no
C17 C12 C13 C14 -0.1(5) no
C13 C12 C17 C16 0.5(5) no
C12 C13 C14 C15 -0.3(6) no
C13 C14 C15 C16 0.5(7) no
C14 C15 C16 C17 -0.1(6) no
C15 C16 C17 Cl18 179.9(3) no
C15 C16 C17 C12 -0.3(6) no
N21 C22 C27 C26 177.9(3) no
N21 C22 C23 C24 -179.3(4) no
C23 C22 C27 Cl28 -179.4(3) no
N21 C22 C27 Cl28 -2.1(5) no
C27 C22 C23 C24 -2.1(6) no
C23 C22 C27 C26 0.6(6) no
C22 C23 C24 C25 1.4(7) no
C23 C24 C25 C26 0.9(7) no
C24 C25 C26 C27 -2.4(6) no
C25 C26 C27 C22 1.6(6) no
C25 C26 C27 Cl28 -178.3(3) no
C35 C29 C30 C31 -0.1(4) no
C30 C29 C35 C34 -0.4(4) no
C4 C29 C30 C31 179.7(3) no
C4 C29 C35 C34 179.9(3) no
C29 C30 C31 C32 0.2(5) no
C30 C31 C32 Cl33 179.3(2) no
C30 C31 C32 C34 0.2(5) no
Cl33 C32 C34 C35 -179.8(2) no
C31 C32 C34 C35 -0.7(5) no
C32 C34 C35 C29 0.7(5) no

loop_
_cod_related_entry_id
_cod_related_entry_database
_cod_related_entry_code
1 ChemSpider 407777
